data_4021397
loop_
_publ_author_name
'Yuka Kobayashi'
'Fumi Morisawa'
'Kazuhiko Saigo'

_publ_contact_author_address
;
    Hongo, 7-3-1, Bunkyo, Tokyo, Japan
;
_publ_contact_author_email 'saigo@chiral.t.u-tokyo.ac.jp '
_publ_contact_author_fax +81-3-5802-3348
_publ_contact_author_name 'Kazuhiko Saigo'
_publ_contact_author_phone +81-3-5841-7266
_publ_section_title
;
 Enantiopure O-Substituted Phenylphosphonothioic Acids:
 Chiral Recognition Ability during Salt Crystallization
 and Chiral Recognition Mechanism
;
_journal_name_full 'Journal of Organic Chemistry'
_journal_page_first 606
_journal_page_last 615
_journal_paper_doi 10.1021/jo052020v
_journal_volume 71
_journal_year 2006
_chemical_absolute_configuration rm
_chemical_formula_moiety 'C18 H26 N O2 P S '
_chemical_formula_sum 'C18 H26 N O2 P S'
_chemical_formula_weight 351.44
_chemical_name_common
;
(R)-1-(p-ethylphenyl)ethylammonium_(Sp)-O-ethyl phenylphosphonothioate
;
_space_group_IT_number 19
_space_group_name_Hall 'P 2ac 2ab'
_space_group_name_H-M_alt 'P 21 21 21'
_symmetry_cell_setting orthorhombic
_symmetry_Int_Tables_number 19
_symmetry_space_group_name_Hall 'P 2ac 2ab'
_symmetry_space_group_name_H-M 'P 21 21 21'
_audit_creation_date 2005-11-09
_audit_creation_method 'by CrystalStructure 3.6.0'
_cell_angle_alpha 90
_cell_angle_beta 90
_cell_angle_gamma 90
_cell_formula_units_Z 4
_cell_length_a 6.4410(4)
_cell_length_b 17.1860(13)
_cell_length_c 18.270(2)
_cell_measurement_temperature 296.1
_cell_volume 2022.4(3)
_computing_cell_refinement Unknown
_computing_data_collection Unknown
_computing_data_reduction CrystalStructure
_computing_publication_material 'CrystalStructure 3.6.0'
_computing_structure_refinement CRYSTALS
_computing_structure_solution SIR92
_diffrn_measured_fraction_theta_full 0.8118
_diffrn_measured_fraction_theta_max 0.8118
_diffrn_measurement_device_type 'Mac Science DIP-2030'
_diffrn_measurement_method 'Imageing plate (omega-scan)'
_diffrn_radiation_type 'Mo K\a'
_diffrn_radiation_wavelength 0.7107
_diffrn_reflns_av_R_equivalents 0.030
_diffrn_reflns_limit_h_max 7
_diffrn_reflns_limit_h_min 0
_diffrn_reflns_limit_k_max 19
_diffrn_reflns_limit_k_min 0
_diffrn_reflns_limit_l_max 21
_diffrn_reflns_limit_l_min -21
_diffrn_reflns_number 3151
_diffrn_reflns_theta_full 26.22
_diffrn_reflns_theta_max 26.22
_exptl_absorpt_coefficient_mu 0.247
_exptl_absorpt_correction_type none
_exptl_crystal_colour nONE
_exptl_crystal_density_diffrn 1.154
_exptl_crystal_density_method 'not measured'
_exptl_crystal_description nONE
_exptl_crystal_F_000 752.00
_exptl_crystal_size_max 0.70
_exptl_crystal_size_mid 0.40
_exptl_crystal_size_min 0.30
_refine_diff_density_max 0.40
_refine_diff_density_min -0.48
_refine_ls_extinction_method none
_refine_ls_goodness_of_fit_ref 0.948
_refine_ls_hydrogen_treatment calc
_refine_ls_number_parameters 234
_refine_ls_number_reflns 1582
_refine_ls_R_factor_gt 0.0540
_refine_ls_shift/su_max 0.0020
_refine_ls_structure_factor_coef F
_refine_ls_weighting_details 'w = 1/[0.0010Fo^2^ + 3.0000\s(Fo^2^) + 0.5000]'
_refine_ls_weighting_scheme calc
_refine_ls_wR_factor_ref 0.0600
_reflns_number_gt 1582
_reflns_number_total 3138
_reflns_threshold_expression F^2^>2.0\s(F^2^)
_cod_data_source_file jo052020vsi20051117_111416_02.cif
_cod_original_formula_sum 'C18 H26 N O2 P S '
_cod_database_code 4021397

loop_
_symmetry_equiv_pos_site_id
_symmetry_equiv_pos_as_xyz
1 +X,+Y,+Z
2 1/2+X,1/2-Y,-Z
3 -X,1/2+Y,1/2-Z
4 1/2-X,-Y,1/2+Z

loop_
_atom_site_label
_atom_site_type_symbol
_atom_site_fract_x
_atom_site_fract_y
_atom_site_fract_z
_atom_site_U_iso_or_equiv
_atom_site_adp_type
_atom_site_occupancy
_atom_site_symmetry_multiplicity
_atom_site_calc_flag
_atom_site_refinement_flags
S(1) S 1.2773(3) -0.3194(2) 0.8366(1) 0.1013(9) Uani 1.00 1 d .
P(1) P 0.9917(2) -0.28216(12) 0.84225(10) 0.0603(6) Uani 1.00 1 d .
O(3) O 0.9152(6) -0.2499(3) 0.9143(2) 0.068(2) Uani 1.00 1 d .
O(4) O 0.8293(6) -0.3502(3) 0.8250(3) 0.068(2) Uani 1.00 1 d .
N(1) N 1.3817(12) -0.1096(6) 0.9464(6) 0.168(4) Uani 1.00 1 d .
C(1) C 1.1048(7) -0.1647(3) 1.0217(3) 0.033(2) Uani 1.00 1 d .
C(6) C 0.9372(9) -0.2110(5) 0.7730(4) 0.066(3) Uani 1.00 1 d .
C(7) C 0.9534(11) -0.0366(5) 0.9139(5) 0.078(3) Uani 1.00 1 d .
C(8) C 1.2115(11) -0.0905(5) 1.0038(4) 0.075(3) Uani 1.00 1 d .
C(9) C 1.0670(11) -0.0300(5) 0.9768(5) 0.065(3) Uani 1.00 1 d .
C(10) C 1.0900(13) -0.1873(6) 0.7229(5) 0.095(4) Uani 1.00 1 d .
C(11) C 0.809(2) 0.0921(7) 0.9277(7) 0.102(5) Uani 1.00 1 d .
C(12) C 0.828(2) 0.0241(7) 0.8900(5) 0.092(4) Uani 1.00 1 d .
C(14) C 0.7428(12) -0.1797(6) 0.7681(5) 0.102(4) Uani 1.00 1 d .
C(15) C 0.847(2) -0.3950(6) 0.7579(5) 0.115(4) Uani 1.00 1 d .
C(16) C 1.050(2) 0.0355(8) 1.0144(6) 0.134(5) Uani 1.00 1 d .
C(17) C 0.694(2) -0.4552(6) 0.7554(6) 0.136(5) Uani 1.00 1 d .
C(18) C 1.051(2) -0.1328(8) 0.6718(7) 0.148(6) Uani 1.00 1 d .
C(19) C 0.708(2) -0.1235(8) 0.7151(9) 0.149(6) Uani 1.00 1 d .
C(20) C 0.854(3) -0.0989(8) 0.6693(9) 0.150(6) Uani 1.00 1 d .
C(21) C 0.921(3) 0.0974(7) 0.9896(8) 0.162(6) Uani 1.00 1 d .
C(22) C 0.665(2) 0.1600(8) 0.8989(7) 0.171(6) Uani 1.00 1 d .
C(23) C 0.489(3) 0.1722(11) 0.9360(9) 0.302(10) Uani 1.00 1 d .
H(1) H 1.5076 -0.1233 0.9702 0.202 Uiso 1.00 1 c R
H(2) H 1.4038 -0.0650 0.9166 0.202 Uiso 1.00 1 c R
H(3) H 1.3368 -0.1518 0.9167 0.202 Uiso 1.00 1 c R
H(4) H 0.9910 -0.1709 0.9892 0.040 Uiso 1.00 1 c R
H(5) H 1.0559 -0.1655 1.0708 0.040 Uiso 1.00 1 c R
H(6) H 1.2008 -0.2060 1.0147 0.040 Uiso 1.00 1 c R
H(7) H 0.9613 -0.0833 0.8863 0.093 Uiso 1.00 1 c R
H(8) H 1.2765 -0.0726 1.0473 0.089 Uiso 1.00 1 c R
H(9) H 1.2229 -0.2112 0.7252 0.114 Uiso 1.00 1 c R
H(10) H 0.7525 0.0176 0.8458 0.110 Uiso 1.00 1 c R
H(11) H 0.6337 -0.1990 0.7980 0.122 Uiso 1.00 1 c R
H(12) H 0.8250 -0.3617 0.7170 0.138 Uiso 1.00 1 c R
H(13) H 0.9808 -0.4176 0.7548 0.138 Uiso 1.00 1 c R
H(14) H 1.1336 0.0437 1.0565 0.161 Uiso 1.00 1 c R
H(15) H 0.7492 -0.5006 0.7778 0.163 Uiso 1.00 1 c R
H(16) H 0.6494 -0.4673 0.7071 0.163 Uiso 1.00 1 c R
H(17) H 0.5792 -0.4369 0.7832 0.163 Uiso 1.00 1 c R
H(18) H 1.1508 -0.1165 0.6368 0.178 Uiso 1.00 1 c R
H(19) H 0.5808 -0.0953 0.7150 0.178 Uiso 1.00 1 c R
H(20) H 0.8216 -0.0632 0.6313 0.180 Uiso 1.00 1 c R
H(21) H 0.9051 0.1420 1.0198 0.194 Uiso 1.00 1 c R
H(22) H 0.7419 0.2067 0.9054 0.205 Uiso 1.00 1 c R
H(23) H 0.6387 0.1523 0.8482 0.205 Uiso 1.00 1 c R
H(24) H 0.3866 0.1426 0.9111 0.362 Uiso 1.00 1 c R
H(25) H 0.4505 0.2255 0.9362 0.362 Uiso 1.00 1 c R
H(26) H 0.5014 0.1541 0.9850 0.362 Uiso 1.00 1 c R

loop_
_atom_site_aniso_label
_atom_site_aniso_U_11
_atom_site_aniso_U_22
_atom_site_aniso_U_33
_atom_site_aniso_U_12
_atom_site_aniso_U_13
_atom_site_aniso_U_23
S(1) 0.0556(10) 0.170(3) 0.079(2) 0.0243(11) -0.0078(10) 0.006(2)
P(1) 0.0488(8) 0.087(2) 0.0454(11) -0.0018(10) 0.0004(10) -0.0054(13)
O(3) 0.068(3) 0.091(4) 0.044(3) -0.012(2) 0.011(2) -0.013(3)
O(4) 0.065(3) 0.068(4) 0.070(4) -0.010(2) 0.001(2) -0.021(3)
N(1) 0.089(5) 0.182(10) 0.233(10) -0.006(6) 0.024(7) 0.051(9)
C(1) 0.040(3) 0.034(5) 0.024(4) -0.001(3) -0.002(2) 0.002(3)
C(6) 0.060(4) 0.073(6) 0.065(5) -0.005(4) -0.007(3) -0.006(5)
C(7) 0.078(5) 0.068(7) 0.086(7) 0.002(5) -0.009(5) 0.005(5)
C(8) 0.068(5) 0.086(7) 0.069(6) -0.010(5) -0.007(4) -0.009(5)
C(9) 0.073(5) 0.055(7) 0.066(6) -0.009(4) -0.002(4) 0.001(5)
C(10) 0.099(6) 0.105(9) 0.081(7) -0.006(5) 0.018(5) 0.025(7)
C(11) 0.137(8) 0.093(11) 0.075(8) 0.019(7) 0.017(6) -0.006(7)
C(12) 0.118(8) 0.090(9) 0.068(7) -0.005(7) -0.004(5) 0.021(7)
C(14) 0.084(5) 0.116(9) 0.105(8) 0.022(6) -0.005(5) 0.019(7)
C(15) 0.134(8) 0.121(10) 0.089(8) -0.027(7) 0.009(6) -0.050(7)
C(16) 0.213(13) 0.080(9) 0.109(9) 0.026(9) -0.062(8) -0.010(8)
C(17) 0.133(9) 0.104(9) 0.171(12) -0.002(7) -0.030(8) -0.045(8)
C(18) 0.165(12) 0.150(13) 0.130(12) -0.022(9) 0.027(9) 0.050(10)
C(19) 0.146(11) 0.127(13) 0.17(1) 0.031(9) -0.057(10) 0.030(10)
C(20) 0.21(1) 0.110(11) 0.131(12) -0.031(11) -0.050(13) 0.045(9)
C(21) 0.29(2) 0.090(10) 0.103(10) 0.025(11) -0.013(11) -0.029(8)
C(22) 0.23(1) 0.140(13) 0.142(12) 0.056(12) 0.014(11) 0.057(10)
C(23) 0.34(2) 0.37(3) 0.19(2) 0.27(2) 0.09(2) 0.07(2)

loop_
_atom_type_symbol
_atom_type_description
_atom_type_scat_dispersion_real
_atom_type_scat_dispersion_imag
_atom_type_scat_source
C C 0.003 0.002
;
International Tables for Crystallography
(1992, Vol. C, Tables 4.2.6.8 and 6.1.1.4)
;
H H 0.000 0.000
;
International Tables for Crystallography
(1992, Vol. C, Table 6.1.1.4)
;
O O 0.011 0.006
;
International Tables for Crystallography
(1992, Vol. C, Tables 4.2.6.8 and 6.1.1.4)
;
N N 0.006 0.003
;
International Tables for Crystallography
(1992, Vol. C, Tables 4.2.6.8 and 6.1.1.4)
;
P P 0.102 0.094
;
International Tables for Crystallography
(1992, Vol. C, Tables 4.2.6.8 and 6.1.1.4)
;
S S 0.125 0.123
;
International Tables for Crystallography
(1992, Vol. C, Tables 4.2.6.8 and 6.1.1.4)
;

loop_
_geom_angle_atom_site_label_1
_geom_angle_atom_site_label_2
_geom_angle_atom_site_label_3
_geom_angle
S(1) P(1) O(3) 118.3(2)
S(1) P(1) O(4) 111.5(2)
S(1) P(1) C(6) 111.7(2)
O(4) P(1) O(3) 103.1(3)
C(6) P(1) O(3) 107.5(3)
C(6) P(1) O(4) 103.4(3)
P(1) O(4) C(15) 120.2(5)
P(1) C(6) C(10) 121.3(6)
P(1) C(6) C(14) 119.6(6)
O(4) C(15) H(13) 109.7044
O(4) C(15) H(12) 109.4417
O(4) C(15) C(17) 111.0(8)
H(3) N(1) C(8) 109.4311
N(1) C(8) C(1) 107.1(6)
N(1) C(8) C(9) 111.6(7)
H(1) N(1) C(8) 110.2023
H(2) N(1) C(8) 108.7688
N(1) C(8) H(8) 108.8243
H(3) N(1) H(1) 109.4747
H(2) N(1) H(1) 109.4699
H(3) N(1) H(2) 109.4774
H(4) C(1) C(8) 108.3167
H(5) C(1) C(8) 111.9844
H(6) C(1) C(8) 108.0829
C(1) C(8) C(9) 112.7(6)
C(1) C(8) H(8) 107.2606
H(5) C(1) H(4) 109.4713
H(6) C(1) H(4) 109.4705
H(6) C(1) H(5) 109.4729
C(6) C(10) H(9) 118.6350
C(14) C(6) C(10) 119.1(8)
C(6) C(10) C(18) 121.4(9)
C(6) C(14) H(11) 120.1810
C(6) C(14) C(19) 118.0(9)
H(7) C(7) C(9) 119.2103
C(7) C(9) C(8) 123.9(8)
C(7) C(9) C(16) 117.6(9)
C(12) C(7) C(9) 120.8(9)
H(7) C(7) C(12) 119.9728
C(7) C(12) C(11) 122.6(9)
C(7) C(12) H(10) 118.4149
C(8) C(9) C(16) 118.5(8)
H(8) C(8) C(9) 109.1545
C(9) C(16) C(21) 121(1)
C(9) C(16) H(14) 120.0527
H(9) C(10) C(18) 119.9190
C(10) C(18) C(20) 118(1)
C(10) C(18) H(18) 122.9905
C(21) C(11) C(12) 115(1)
C(11) C(12) H(10) 119.0047
C(22) C(11) C(12) 121(1)
C(11) C(21) C(16) 122(1)
C(11) C(21) H(21) 118.9578
C(22) C(11) C(21) 123(1)
C(11) C(22) C(23) 116(1)
C(11) C(22) H(22) 106.0779
C(11) C(22) H(23) 109.0152
H(11) C(14) C(19) 121.6400
C(14) C(19) C(20) 122(1)
C(14) C(19) H(19) 119.8361
H(13) C(15) C(17) 109.0886
H(12) C(15) C(17) 108.1320
C(15) C(17) H(15) 108.8593
C(15) C(17) H(16) 113.3142
C(15) C(17) H(17) 106.1595
H(13) C(15) H(12) 109.4608
H(14) C(16) C(21) 118.4938
C(16) C(21) H(21) 118.8226
H(16) C(17) H(15) 109.4695
H(17) C(17) H(15) 109.4754
H(17) C(17) H(16) 109.4710
C(18) C(20) C(19) 119(1)
H(18) C(18) C(20) 118.0798
C(18) C(20) H(20) 119.6713
H(19) C(19) C(20) 116.5225
C(19) C(20) H(20) 120.4954
H(22) C(22) C(23) 104.2436
H(23) C(22) C(23) 111.3974
C(22) C(23) H(24) 105.2980
C(22) C(23) H(25) 112.0399
C(22) C(23) H(26) 110.9811
H(23) C(22) H(22) 109.4608
H(25) C(23) H(24) 109.4738
H(26) C(23) H(24) 109.4703
H(26) C(23) H(25) 109.4781

loop_
_geom_bond_atom_site_label_1
_geom_bond_atom_site_label_2
_geom_bond_distance
S(1) P(1) 1.951(2)
P(1) O(3) 1.512(5)
P(1) O(4) 1.600(5)
P(1) C(6) 1.795(8)
O(4) C(15) 1.45(1)
N(1) C(8) 1.55(1)
N(1) H(1) 0.9500
N(1) H(2) 0.9501
N(1) H(3) 0.9500
C(1) C(8) 1.49(1)
C(1) H(4) 0.9500
C(1) H(5) 0.9499
C(1) H(6) 0.9501
C(6) C(10) 1.40(1)
C(6) C(14) 1.37(1)
C(7) C(9) 1.37(1)
C(7) C(12) 1.39(1)
C(7) H(7) 0.9499
C(8) C(9) 1.48(1)
C(8) H(8) 0.9500
C(9) C(16) 1.32(2)
C(10) C(18) 1.35(2)
C(10) H(9) 0.9500
C(11) C(12) 1.36(2)
C(11) C(21) 1.35(2)
C(11) C(22) 1.58(2)
C(12) H(10) 0.9500
C(14) C(19) 1.39(2)
C(14) H(11) 0.9500
C(15) C(17) 1.43(1)
C(15) H(12) 0.9499
C(15) H(13) 0.9500
C(16) C(21) 1.42(2)
C(16) H(14) 0.9500
C(17) H(15) 0.9499
C(17) H(16) 0.9501
C(17) H(17) 0.9499
C(18) C(20) 1.39(2)
C(18) H(18) 0.9500
C(19) C(20) 1.33(2)
C(19) H(19) 0.9500
C(20) H(20) 0.9500
C(21) H(21) 0.9500
C(22) C(23) 1.34(2)
C(22) H(22) 0.9501
C(22) H(23) 0.9500
C(23) H(24) 0.9500
C(23) H(25) 0.9501
C(23) H(26) 0.9499

loop_
_geom_contact_atom_site_label_1
_geom_contact_atom_site_label_2
_geom_contact_distance
_geom_contact_site_symmetry_2
S(1) O(3) 2.981(4) .
S(1) O(4) 2.941(4) .
S(1) C(6) 3.102(7) .
S(1) C(10) 3.30(1) .
S(1) C(15) 3.38(1) .
S(1) H(3) 3.2536 .
S(1) H(9) 2.7794 .
S(1) H(11) 3.1690 65501
S(1) H(13) 2.9556 .
S(1) H(17) 2.9684 65501
S(1) H(23) 3.4541 74603
P(1) C(10) 2.79(1) .
P(1) C(14) 2.74(1) .
P(1) C(15) 2.65(1) .
P(1) H(3) 3.4371 .
P(1) H(4) 3.2956 .
P(1) H(7) 3.5160 .
P(1) H(9) 2.8780 .
P(1) H(11) 2.8305 .
P(1) H(12) 2.8729 .
P(1) H(13) 2.8252 .
O(3) O(4) 2.437(7) .
O(3) C(1) 2.736(7) .
O(3) C(6) 2.672(8) .
O(3) C(14) 3.13(1) .
O(3) H(1) 3.5596 45501
O(3) H(3) 3.1971 .
O(3) H(4) 1.9877 .
O(3) H(5) 3.3310 .
O(3) H(6) 2.7048 .
O(3) H(7) 2.9230 .
O(3) H(11) 2.9272 .
O(4) C(6) 2.667(9) .
O(4) C(14) 3.16(1) .
O(4) C(17) 2.37(1) .
O(4) H(11) 2.9288 .
O(4) H(12) 1.9829 .
O(4) H(13) 1.9860 .
O(4) H(15) 2.7732 .
O(4) H(16) 3.1678 .
O(4) H(17) 2.3241 .
N(1) C(1) 2.44(1) .
N(1) C(7) 3.09(1) .
N(1) C(9) 2.51(1) .
N(1) C(16) 3.51(2) .
N(1) H(4) 2.8373 .
N(1) H(5) 3.2392 .
N(1) H(6) 2.3789 .
N(1) H(7) 2.9563 .
N(1) H(8) 2.0645 .
N(1) H(11) 3.5137 65501
C(1) C(7) 3.11(1) .
C(1) C(9) 2.47(1) .
C(1) C(16) 3.46(1) .
C(1) H(1) 2.8502 .
C(1) H(2) 3.2141 .
C(1) H(3) 2.4429 .
C(1) H(7) 2.9892 .
C(1) H(8) 1.9867 .
C(6) C(15) 3.23(1) .
C(6) C(18) 2.40(2) .
C(6) C(19) 2.36(2) .
C(6) C(20) 2.75(2) .
C(6) H(7) 3.0201 .
C(6) H(9) 2.0369 .
C(6) H(11) 2.0182 .
C(6) H(12) 2.8770 .
C(6) H(13) 3.5787 .
C(6) H(18) 3.2737 .
C(6) H(19) 3.2162 .
C(7) C(8) 2.51(1) .
C(7) C(11) 2.41(1) .
C(7) C(16) 2.30(1) .
C(7) C(21) 2.69(2) .
C(7) H(1) 3.3946 45501
C(7) H(2) 3.5741 45501
C(7) H(2) 2.9423 .
C(7) H(3) 3.1657 .
C(7) H(4) 2.6980 .
C(7) H(8) 3.2642 .
C(7) H(10) 2.0217 .
C(7) H(14) 3.1691 .
C(7) H(16) 3.5850 75603
C(8) C(16) 2.41(2) .
C(8) H(1) 2.0807 .
C(8) H(2) 2.0639 .
C(8) H(3) 2.0717 .
C(8) H(4) 1.9991 .
C(8) H(5) 2.0410 .
C(8) H(6) 1.9964 .
C(8) H(7) 2.6866 .
C(8) H(14) 2.5501 .
C(9) C(11) 2.82(1) .
C(9) C(12) 2.40(1) .
C(9) C(21) 2.39(2) .
C(9) H(1) 3.2619 .
C(9) H(2) 2.5058 .
C(9) H(3) 2.9345 .
C(9) H(4) 2.4815 .
C(9) H(5) 2.8948 .
C(9) H(6) 3.2215 .
C(9) H(7) 2.0098 .
C(9) H(8) 2.0044 .
C(9) H(10) 3.2399 .
C(9) H(14) 1.9772 .
C(9) H(21) 3.2311 .
C(10) C(14) 2.39(1) .
C(10) C(19) 2.70(2) .
C(10) C(20) 2.36(2) .
C(10) H(7) 3.5764 .
C(10) H(11) 3.2495 .
C(10) H(12) 3.4499 .
C(10) H(15) 3.3731 75603
C(10) H(18) 2.0276 .
C(10) H(19) 3.5381 65501
C(10) H(20) 3.2162 .
C(10) H(22) 3.1593 74603
C(10) H(23) 3.5127 74603
C(11) C(16) 2.42(2) .
C(11) C(23) 2.48(2) .
C(11) H(7) 3.2602 .
C(11) H(10) 2.0033 .
C(11) H(14) 3.2566 .
C(11) H(21) 1.9874 .
C(11) H(22) 2.0569 .
C(11) H(23) 2.0922 .
C(11) H(24) 2.8716 .
C(11) H(25) 3.2567 .
C(11) H(26) 2.4806 .
C(12) C(16) 2.69(2) .
C(12) C(21) 2.29(2) .
C(12) C(22) 2.57(2) .
C(12) C(23) 3.46(2) .
C(12) H(1) 3.5811 45501
C(12) H(2) 3.1710 45501
C(12) H(7) 2.0371 .
C(12) H(12) 3.5595 75603
C(12) H(13) 3.0842 75603
C(12) H(16) 3.5542 65603
C(12) H(21) 3.1581 .
C(12) H(22) 3.1996 .
C(12) H(23) 2.6313 .
C(12) H(24) 3.5196 .
C(12) H(26) 3.5254 .
C(14) C(18) 2.77(2) .
C(14) C(20) 2.39(2) .
C(14) H(7) 3.0632 .
C(14) H(9) 3.4815 45501
C(14) H(9) 3.2362 .
C(14) H(12) 3.3073 .
C(14) H(19) 2.0330 .
C(14) H(20) 3.2423 .
C(15) H(10) 3.5380 74603
C(15) H(15) 1.9544 .
C(15) H(16) 2.0042 .
C(15) H(17) 1.9230 .
C(15) H(24) 3.4933 64603
C(16) H(2) 3.3710 .
C(16) H(4) 3.5976 .
C(16) H(7) 3.1582 .
C(16) H(8) 2.4375 .
C(16) H(18) 3.2637 75504
C(16) H(20) 3.2439 65504
C(16) H(21) 2.0575 .
C(16) H(24) 3.4118 65501
C(16) H(26) 3.5896 65501
C(17) H(10) 3.4503 64603
C(17) H(12) 1.9460 .
C(17) H(13) 1.9571 .
C(17) H(18) 3.5455 74603
C(17) H(19) 3.0359 64603
C(17) H(23) 3.4042 64603
C(17) H(24) 3.5145 64603
C(18) C(19) 2.35(2) .
C(18) H(9) 1.9986 .
C(18) H(14) 3.3032 75404
C(18) H(15) 2.7703 75603
C(18) H(19) 3.1944 .
C(18) H(19) 3.5630 65501
C(18) H(20) 2.0392 .
C(18) H(22) 3.3727 74603
C(18) H(26) 3.4485 65404
C(19) H(7) 3.5962 .
C(19) H(9) 3.4706 45501
C(19) H(10) 3.4155 .
C(19) H(11) 2.0504 .
C(19) H(18) 3.1958 .
C(19) H(20) 1.9896 .
C(20) H(9) 3.2256 .
C(20) H(11) 3.2418 .
C(20) H(13) 3.5722 75603
C(20) H(15) 3.2118 75603
C(20) H(18) 2.0233 .
C(20) H(19) 1.9505 .
C(20) H(21) 3.2861 65404
C(21) C(22) 2.57(2) .
C(21) C(23) 3.22(2) .
C(21) H(10) 3.1568 .
C(21) H(14) 2.0542 .
C(21) H(20) 3.0804 65504
C(21) H(22) 2.6887 .
C(21) H(23) 3.2966 .
C(21) H(24) 3.4133 65501
C(21) H(26) 2.8743 .
C(22) H(9) 3.2491 75603
C(22) H(10) 2.6933 .
C(22) H(16) 3.5563 65603
C(22) H(21) 2.7135 .
C(22) H(24) 1.8327 .
C(22) H(25) 1.9084 .
C(22) H(26) 1.8968 .
C(23) H(10) 3.5567 .
C(23) H(12) 3.5013 65603
C(23) H(21) 3.1271 .
C(23) H(22) 1.8204 .
C(23) H(23) 1.9015 .
H(1) O(3) 3.5596 65501
H(1) C(7) 3.3946 65501
H(1) C(12) 3.5811 65501
H(2) C(7) 3.5741 65501
H(2) C(12) 3.1710 65501
H(9) C(14) 3.4815 65501
H(9) C(19) 3.4706 65501
H(9) C(22) 3.2491 74603
H(10) C(15) 3.5380 75603
H(10) C(17) 3.4503 65603
H(11) S(1) 3.1690 45501
H(11) N(1) 3.5137 45501
H(12) C(12) 3.5595 74603
H(12) C(23) 3.5013 64603
H(13) C(12) 3.0842 74603
H(13) C(20) 3.5722 74603
H(14) C(18) 3.3032 75504
H(15) C(10) 3.3731 74603
H(15) C(18) 2.7703 74603
H(15) C(20) 3.2118 74603
H(16) C(7) 3.5850 74603
H(16) C(12) 3.5542 64603
H(16) C(22) 3.5563 64603
H(17) S(1) 2.9684 45501
H(18) C(16) 3.2637 75404
H(18) C(17) 3.5455 75603
H(19) C(10) 3.5381 45501
H(19) C(17) 3.0359 65603
H(19) C(18) 3.5630 45501
H(20) C(16) 3.2439 65404
H(20) C(21) 3.0804 65404
H(21) C(20) 3.2861 65504
H(22) C(10) 3.1593 75603
H(22) C(18) 3.3727 75603
H(23) S(1) 3.4541 75603
H(23) C(10) 3.5127 75603
H(23) C(17) 3.4042 65603
H(24) C(15) 3.4933 65603
H(24) C(16) 3.4118 45501
H(24) C(17) 3.5145 65603
H(24) C(21) 3.4133 45501
H(26) C(16) 3.5896 45501
H(26) C(18) 3.4485 65504

loop_
_geom_torsion_atom_site_label_1
_geom_torsion_atom_site_label_2
_geom_torsion_atom_site_label_3
_geom_torsion_atom_site_label_4
_geom_torsion
S(1) P(1) O(4) C(15) -53.8(6)
O(3) P(1) O(4) C(15) 178.3(5)
C(6) P(1) O(4) C(15) 66.4(6)
S(1) P(1) C(6) C(10) -0.4(7)
S(1) P(1) C(6) C(14) 178.8(6)
O(3) P(1) C(6) C(10) 131.0(7)
O(3) P(1) C(6) C(14) -49.8(7)
O(4) P(1) C(6) C(10) -120.4(7)
O(4) P(1) C(6) C(14) 58.8(7)
P(1) O(4) C(15) C(17) 176.8(6)
P(1) C(6) C(10) C(18) -178.7(9)
C(14) C(6) C(10) C(18) 2(1)
P(1) C(6) C(14) C(19) 178.5(9)
C(10) C(6) C(14) C(19) -2(1)
C(12) C(7) C(9) C(8) -176.9(7)
C(12) C(7) C(9) C(16) 1(1)
C(9) C(7) C(12) C(11) 0(1)
N(1) C(8) C(9) C(7) 57(1)
N(1) C(8) C(9) C(16) -120.3(9)
C(1) C(8) C(9) C(7) -62(1)
C(1) C(8) C(9) C(16) 119.1(9)
C(7) C(9) C(16) C(21) 0(1)
C(8) C(9) C(16) C(21) 177(1)
C(6) C(10) C(18) C(20) 0(1)
C(21) C(11) C(12) C(7) 0(1)
C(22) C(11) C(12) C(7) 179.9(8)
C(12) C(11) C(21) C(16) 0(1)
C(22) C(11) C(21) C(16) -179.8(9)
C(12) C(11) C(22) C(23) 108(1)
C(21) C(11) C(22) C(23) -72(1)
C(6) C(14) C(19) C(20) 0(1)
C(9) C(16) C(21) C(11) 0(2)
C(10) C(18) C(20) C(19) -3(2)
C(14) C(19) C(20) C(18) 2(2)

loop_
_cod_changelog_entry_id
_cod_changelog_entry_author
_cod_changelog_entry_date
_cod_changelog_entry_text
1 'Vaitkus, Antanas' 2024-11-16T00:18:53+02:00
;
 Replaced the '\/Y' character sequence with the backslash character ('\')
 in multiple data values.
;
